data_4333695
loop_
_publ_author_name
'Francisco L. S. Bustamante'
'Julia M. Metello'
'Frederico A. V. de Castro'
'Carlos B. Pinheiro'
'Marcos D. Pereira'
'Mauricio Lanznaster'

_publ_contact_author_address
;
Instituto de Qu\'imica, Universidade Federal Fluminense, 
Outeiro S. Jo\~ao Batista S/N, 24020-141 Niter\'oi, RJ, Brazil
;
_publ_contact_author_email ml@id.uff.br
_publ_contact_author_fax +55(21)2629-2169
_publ_contact_author_name 'Lanznaster, Mauricio'
_publ_section_title
;
 Lawsone Dimerization in Cobalt(III) Complexes toward the Design of New
 Prototypes of Bioreductive Prodrugs
;
_journal_name_full 'Inorganic Chemistry'
_journal_page_first 1167
_journal_page_last 1169
_journal_paper_doi 10.1021/ic302175t
_journal_volume 52
_journal_year 2013
_chemical_formula_moiety 'C34 H26 Co N4 O6,B1 F4, H2 O'
_chemical_formula_sum 'C34 H28 B Co F4 N4 O7'
_chemical_formula_weight 750.34
_space_group_IT_number 2
_symmetry_cell_setting triclinic
_symmetry_Int_Tables_number 2
_symmetry_space_group_name_Hall '-P 1'
_symmetry_space_group_name_H-M 'P -1'
_atom_sites_solution_hydrogens geom
_atom_sites_solution_primary direct
_atom_sites_solution_secondary difmap
_audit_conform_dict_location ftp://ftp.iucr.org/pub/cif_core.dic
_audit_conform_dict_name cif_core.dic
_audit_conform_dict_version 2.4
_audit_creation_date 2012-10-04T09:36:30-00:00
_audit_creation_method 'WinGX routine CIF_UPDATE'
_audit_update_record
;
2012-10-04 # Formatted by publCIF
;
_cell_angle_alpha 100.557(2)
_cell_angle_beta 98.626(2)
_cell_angle_gamma 108.557(2)
_cell_formula_units_Z 2
_cell_length_a 9.8632(3)
_cell_length_b 12.1049(3)
_cell_length_c 14.5903(4)
_cell_measurement_reflns_used 14637
_cell_measurement_temperature 130(2)
_cell_measurement_theta_max 65.4146
_cell_measurement_theta_min 3.1584
_cell_volume 1582.39(8)
_computing_cell_refinement
;
        CrysAlisPro, Oxford Diffraction Ltd.,
        Version 1.171.33.49a (release 05-10-2009 CrysAlis171 .NET)
        (compiled Oct  5 2009,17:28:39)
;
_computing_data_collection
;
        CrysAlisPro, Oxford Diffraction Ltd.,
        Version 1.171.33.49a (release 05-10-2009 CrysAlis171 .NET)
        (compiled Oct  5 2009,17:28:39)
;
_computing_data_reduction
;
        CrysAlisPro, Oxford Diffraction Ltd.,
        Version 1.171.33.49a (release 05-10-2009 CrysAlis171 .NET)
        (compiled Oct  5 2009,17:28:39)
;
_computing_structure_refinement 'SHELXL-97 (Sheldrick, 1997)'
_computing_structure_solution 'SHELXS-97 (Sheldrick, 1990)'
_diffrn_ambient_temperature 130(2)
_diffrn_detector_area_resol_mean 10.4186
_diffrn_measured_fraction_theta_full 0.981
_diffrn_measured_fraction_theta_max 0.981
_diffrn_measurement_device_type 'Xcalibur, Atlas, Gemini ultra'
_diffrn_radiation_monochromator mirror
_diffrn_radiation_source 'Enhance Ultra (Cu) x-ray Source'
_diffrn_radiation_type 'Cu K\a'
_diffrn_radiation_wavelength 1.5418
_diffrn_reflns_av_R_equivalents 0.0365
_diffrn_reflns_av_sigmaI/netI 0.0778
_diffrn_reflns_limit_h_max 11
_diffrn_reflns_limit_h_min -11
_diffrn_reflns_limit_k_max 14
_diffrn_reflns_limit_k_min -14
_diffrn_reflns_limit_l_max 17
_diffrn_reflns_limit_l_min -16
_diffrn_reflns_number 28237
_diffrn_reflns_theta_full 65.52
_diffrn_reflns_theta_max 65.4146
_diffrn_reflns_theta_min 3.1584
_exptl_absorpt_coefficient_mu 4.977
_exptl_absorpt_correction_T_max 0.696
_exptl_absorpt_correction_T_min 0.518
_exptl_absorpt_correction_type analytical
_exptl_absorpt_process_details
;
CrysAlisPro, Agilent Technologies,
Version 1.171.35.21 (release 20-01-2012 CrysAlis171 .NET)
(compiled Jan 23 2012,18:06:46)
Analytical numeric absorption correction using a multifaceted crystal
            model based on expressions derived by R.C. Clark & J.S. Reid.
(Clark, R. C. & Reid, J. S. (1995). Acta Cryst. A51, 887-897)
;
_exptl_crystal_colour brown
_exptl_crystal_density_diffrn 1.575
_exptl_crystal_description primatic
_exptl_crystal_F_000 768
_exptl_crystal_size_max 0.2155
_exptl_crystal_size_mid 0.1529
_exptl_crystal_size_min 0.0896
_refine_diff_density_max 0.839
_refine_diff_density_min -0.336
_refine_diff_density_rms 0.050
_refine_ls_extinction_method none
_refine_ls_goodness_of_fit_ref 1.067
_refine_ls_hydrogen_treatment mixed
_refine_ls_matrix_type full
_refine_ls_number_parameters 466
_refine_ls_number_reflns 5355
_refine_ls_number_restraints 10
_refine_ls_restrained_S_all 1.074
_refine_ls_R_factor_all 0.0492
_refine_ls_R_factor_gt 0.0392
_refine_ls_shift/su_max 0.000
_refine_ls_shift/su_mean 0.000
_refine_ls_structure_factor_coef Fsqd
_refine_ls_weighting_details 'calc w=1/[\s^2^(Fo^2^)+(0.0577P)^2^+0.5179P] where P=(Fo^2^+2Fc^2^)/3'
_refine_ls_weighting_scheme calc
_refine_ls_wR_factor_gt 0.0979
_refine_ls_wR_factor_ref 0.1023
_reflns_number_gt 4525
_reflns_number_total 5355
_reflns_threshold_expression >2sigma(I)
_cod_data_source_file ic302175t_si_002.cif
_cod_data_source_block cobhqn-130k
_cod_database_code 4333695

loop_
_symmetry_equiv_pos_as_xyz
'x, y, z'
'-x, -y, -z'

loop_
_atom_site_label
_atom_site_type_symbol
_atom_site_fract_x
_atom_site_fract_y
_atom_site_fract_z
_atom_site_U_iso_or_equiv
_atom_site_adp_type
_atom_site_occupancy
_atom_site_symmetry_multiplicity
_atom_site_calc_flag
_atom_site_refinement_flags
Co Co 0.56737(4) 0.45878(3) 0.28276(3) 0.02531(13) Uani 1 1 d .
O1 O 0.41139(17) 0.47998(14) 0.33980(11) 0.0269(4) Uani 1 1 d .
O2 O 0.47291(18) 0.41893(15) 0.15173(12) 0.0302(4) Uani 1 1 d .
O4 O 0.1704(2) 0.61054(16) 0.10419(13) 0.0380(4) Uani 1 1 d .
O3 O 0.39586(19) 0.66156(16) 0.46897(12) 0.0333(4) Uani 1 1 d .
O6 O -0.02375(19) 0.37871(16) 0.13069(13) 0.0356(4) Uani 1 1 d .
N2 N 0.6398(2) 0.62898(18) 0.28996(15) 0.0285(5) Uani 1 1 d .
N1 N 0.5026(2) 0.29164(18) 0.28370(14) 0.0271(5) Uani 1 1 d .
O5 O 0.3861(2) 0.23638(19) -0.00002(15) 0.0510(5) Uani 1 1 d .
N4 N 0.6856(2) 0.50416(18) 0.41240(14) 0.0279(5) Uani 1 1 d .
HN4 H 0.6315 0.4584 0.4482 0.033 Uiso 1 1 calc R
N3 N 0.7346(2) 0.43246(18) 0.23884(15) 0.0281(5) Uani 1 1 d .
HN3 H 0.7497 0.4681 0.1881 0.034 Uiso 1 1 calc R
C23 C 0.1982(3) 0.6081(2) 0.18828(18) 0.0288(6) Uani 1 1 d .
C22 C 0.1762(3) 0.6980(2) 0.26375(18) 0.0277(5) Uani 1 1 d .
C15 C 0.3358(3) 0.5432(2) 0.30975(17) 0.0260(5) Uani 1 1 d .
C6 C 0.6992(3) 0.3007(2) 0.2037(2) 0.0335(6) Uani 1 1 d .
H6A H 0.7892 0.2816 0.2190 0.040 Uiso 1 1 calc R
H6B H 0.6633 0.2768 0.1333 0.040 Uiso 1 1 calc R
C26 C 0.2267(3) 0.4090(2) 0.14458(17) 0.0267(5) Uani 1 1 d .
C25 C 0.3314(3) 0.3685(2) 0.11633(17) 0.0269(5) Uani 1 1 d .
C27 C 0.0703(3) 0.3432(2) 0.10274(17) 0.0287(6) Uani 1 1 d .
C10 C 0.6994(3) 0.6985(2) 0.37956(18) 0.0301(6) Uani 1 1 d .
C28 C 0.0255(3) 0.2303(2) 0.02612(17) 0.0298(6) Uani 1 1 d .
C14 C 0.6187(3) 0.6804(2) 0.2172(2) 0.0342(6) Uani 1 1 d .
H14 H 0.5799 0.6315 0.1538 0.041 Uiso 1 1 calc R
C1 C 0.3892(3) 0.2349(2) 0.31950(17) 0.0299(6) Uani 1 1 d .
H1 H 0.3295 0.2771 0.3419 0.036 Uiso 1 1 calc R
C20 C 0.0610(3) 0.8404(2) 0.3104(2) 0.0344(6) Uani 1 1 d .
H20 H -0.0002 0.8838 0.2939 0.041 Uiso 1 1 calc R
C16 C 0.3318(3) 0.6435(2) 0.38566(18) 0.0278(5) Uani 1 1 d .
C33 C 0.1316(3) 0.1926(2) -0.00955(18) 0.0305(6) Uani 1 1 d .
C32 C 0.0879(3) 0.0870(2) -0.08188(18) 0.0342(6) Uani 1 1 d .
H32 H 0.1595 0.0618 -0.1073 0.041 Uiso 1 1 calc R
C5 C 0.5850(3) 0.2314(2) 0.24880(18) 0.0300(6) Uani 1 1 d .
C17 C 0.2406(3) 0.7146(2) 0.35942(18) 0.0277(5) Uani 1 1 d .
C7 C 0.8664(3) 0.4935(2) 0.31885(19) 0.0339(6) Uani 1 1 d .
H7A H 0.9061 0.5806 0.3222 0.041 Uiso 1 1 calc R
H7B H 0.9436 0.4596 0.3086 0.041 Uiso 1 1 calc R
C34 C 0.2892(3) 0.2625(2) 0.03207(18) 0.0322(6) Uani 1 1 d .
C4 C 0.5581(3) 0.1128(2) 0.2520(2) 0.0365(6) Uani 1 1 d .
H4 H 0.6173 0.0714 0.2277 0.044 Uiso 1 1 calc R
C30 C -0.1641(3) 0.0561(2) -0.07971(19) 0.0373(6) Uani 1 1 d .
H30 H -0.2651 0.0084 -0.1030 0.045 Uiso 1 1 calc R
C9 C 0.7137(3) 0.6331(2) 0.45536(19) 0.0342(6) Uani 1 1 d .
H9A H 0.6428 0.6389 0.4957 0.041 Uiso 1 1 calc R
H9B H 0.8138 0.6708 0.4967 0.041 Uiso 1 1 calc R
C24 C 0.2576(3) 0.5203(2) 0.21865(17) 0.0277(5) Uani 1 1 d .
C31 C -0.0593(3) 0.0194(2) -0.11638(19) 0.0375(6) Uani 1 1 d .
H31 H -0.0890 -0.0526 -0.1654 0.045 Uiso 1 1 calc R
C3 C 0.4443(3) 0.0556(2) 0.2910(2) 0.0400(7) Uani 1 1 d .
H3 H 0.4253 -0.0252 0.2949 0.048 Uiso 1 1 calc R
C19 C 0.1231(3) 0.8555(2) 0.4052(2) 0.0358(6) Uani 1 1 d .
H19 H 0.1030 0.9082 0.4536 0.043 Uiso 1 1 calc R
C21 C 0.0873(3) 0.7622(2) 0.23890(19) 0.0323(6) Uani 1 1 d .
H21 H 0.0452 0.7524 0.1736 0.039 Uiso 1 1 calc R
C2 C 0.3579(3) 0.1175(2) 0.3244(2) 0.0353(6) Uani 1 1 d .
H2 H 0.2779 0.0791 0.3504 0.042 Uiso 1 1 calc R
C8 C 0.8210(3) 0.4737(2) 0.40993(19) 0.0348(6) Uani 1 1 d .
H8A H 0.8007 0.3889 0.4122 0.042 Uiso 1 1 calc R
H8B H 0.9005 0.5257 0.4657 0.042 Uiso 1 1 calc R
C18 C 0.2145(3) 0.7945(2) 0.43046(19) 0.0337(6) Uani 1 1 d .
H18 H 0.2592 0.8070 0.4957 0.040 Uiso 1 1 calc R
C29 C -0.1223(3) 0.1619(2) -0.00936(19) 0.0348(6) Uani 1 1 d .
H29 H -0.1946 0.1876 0.0145 0.042 Uiso 1 1 calc R
C11 C 0.7368(3) 0.8221(2) 0.3995(2) 0.0387(7) Uani 1 1 d .
H11 H 0.7791 0.8698 0.4631 0.046 Uiso 1 1 calc R
C13 C 0.6530(3) 0.8037(3) 0.2336(2) 0.0413(7) Uani 1 1 d .
H13 H 0.6360 0.8388 0.1819 0.050 Uiso 1 1 calc R
C12 C 0.7118(3) 0.8752(3) 0.3255(2) 0.0426(7) Uani 1 1 d .
H12 H 0.7347 0.9597 0.3378 0.051 Uiso 1 1 calc R
B B -0.0215(3) 0.1841(3) 0.3330(2) 0.0339(7) Uani 1 1 d D
F1 F 0.04515(19) 0.12015(15) 0.38160(12) 0.0520(4) Uani 1 1 d D
F2 F -0.1135(2) 0.11185(18) 0.24821(13) 0.0642(5) Uani 1 1 d D
F3 F -0.1017(3) 0.2280(2) 0.38726(14) 0.0821(7) Uani 1 1 d D
F4 F 0.0828(2) 0.2766(2) 0.3153(2) 0.1003(9) Uani 1 1 d D
OW O 0.2900(3) 0.5157(2) -0.05505(18) 0.0686(7) Uani 1 1 d D
H1W H 0.308(4) 0.577(3) 0.000(2) 0.103 Uiso 1 1 d D
H2W H 0.186(2) 0.468(3) -0.081(3) 0.103 Uiso 1 1 d D

loop_
_atom_site_aniso_label
_atom_site_aniso_U_11
_atom_site_aniso_U_22
_atom_site_aniso_U_33
_atom_site_aniso_U_23
_atom_site_aniso_U_13
_atom_site_aniso_U_12
Co 0.0249(2) 0.0259(2) 0.0258(2) 0.00606(16) 0.00332(16) 0.01114(16)
O1 0.0272(9) 0.0303(9) 0.0267(9) 0.0084(7) 0.0051(7) 0.0146(7)
O2 0.0270(9) 0.0395(10) 0.0245(9) 0.0059(8) 0.0042(7) 0.0139(8)
O4 0.0528(12) 0.0412(11) 0.0272(10) 0.0083(8) 0.0066(9) 0.0274(9)
O3 0.0392(10) 0.0365(10) 0.0251(10) 0.0066(8) 0.0043(8) 0.0165(8)
O6 0.0320(10) 0.0384(10) 0.0373(10) 0.0045(8) 0.0089(8) 0.0158(8)
N2 0.0271(11) 0.0305(11) 0.0319(12) 0.0107(10) 0.0079(9) 0.0135(9)
N1 0.0251(11) 0.0277(11) 0.0265(11) 0.0040(9) 0.0020(9) 0.0100(9)
O5 0.0401(11) 0.0581(13) 0.0488(12) -0.0111(10) 0.0079(10) 0.0237(10)
N4 0.0289(11) 0.0278(11) 0.0271(11) 0.0061(9) 0.0031(9) 0.0120(9)
N3 0.0264(11) 0.0284(11) 0.0310(11) 0.0085(9) 0.0067(9) 0.0109(9)
C23 0.0264(13) 0.0305(14) 0.0298(14) 0.0080(11) 0.0066(11) 0.0101(11)
C22 0.0287(13) 0.0232(12) 0.0323(14) 0.0080(11) 0.0089(11) 0.0088(10)
C15 0.0247(12) 0.0252(12) 0.0302(13) 0.0087(11) 0.0081(10) 0.0101(10)
C6 0.0327(14) 0.0304(14) 0.0409(15) 0.0076(12) 0.0101(12) 0.0156(12)
C26 0.0305(13) 0.0284(13) 0.0238(13) 0.0085(11) 0.0057(10) 0.0129(11)
C25 0.0290(13) 0.0285(13) 0.0241(13) 0.0077(11) 0.0038(10) 0.0119(11)
C27 0.0328(14) 0.0314(14) 0.0268(13) 0.0096(11) 0.0085(11) 0.0156(12)
C10 0.0250(13) 0.0295(14) 0.0348(14) 0.0057(12) 0.0055(11) 0.0101(11)
C28 0.0340(14) 0.0301(14) 0.0262(13) 0.0082(11) 0.0044(11) 0.0130(11)
C14 0.0336(14) 0.0401(15) 0.0354(15) 0.0158(13) 0.0100(12) 0.0173(12)
C1 0.0249(13) 0.0335(14) 0.0282(13) 0.0036(11) 0.0041(11) 0.0092(11)
C20 0.0364(15) 0.0300(14) 0.0435(16) 0.0114(12) 0.0132(13) 0.0176(12)
C16 0.0275(13) 0.0274(13) 0.0288(14) 0.0093(11) 0.0077(11) 0.0082(11)
C33 0.0393(15) 0.0287(14) 0.0256(13) 0.0076(11) 0.0059(11) 0.0149(12)
C32 0.0425(16) 0.0322(14) 0.0298(14) 0.0055(12) 0.0068(12) 0.0176(13)
C5 0.0253(13) 0.0300(13) 0.0346(14) 0.0053(11) 0.0019(11) 0.0131(11)
C17 0.0270(13) 0.0250(13) 0.0313(14) 0.0056(11) 0.0069(11) 0.0101(11)
C7 0.0253(13) 0.0360(15) 0.0397(15) 0.0090(12) 0.0050(12) 0.0110(11)
C34 0.0351(15) 0.0363(15) 0.0297(14) 0.0067(12) 0.0082(11) 0.0189(12)
C4 0.0278(14) 0.0321(14) 0.0484(17) 0.0048(13) 0.0044(12) 0.0139(12)
C30 0.0357(15) 0.0359(15) 0.0332(15) 0.0062(12) 0.0010(12) 0.0076(12)
C9 0.0357(15) 0.0303(14) 0.0313(14) 0.0008(12) 0.0010(11) 0.0114(12)
C24 0.0275(13) 0.0288(13) 0.0283(13) 0.0062(11) 0.0075(11) 0.0122(11)
C31 0.0511(17) 0.0296(14) 0.0275(14) 0.0039(11) 0.0022(12) 0.0135(13)
C3 0.0356(15) 0.0280(14) 0.0533(18) 0.0112(13) 0.0045(13) 0.0091(12)
C19 0.0406(15) 0.0279(14) 0.0423(16) 0.0055(12) 0.0152(13) 0.0156(12)
C21 0.0341(14) 0.0301(14) 0.0351(15) 0.0110(12) 0.0072(12) 0.0132(12)
C2 0.0297(14) 0.0324(14) 0.0407(16) 0.0094(12) 0.0069(12) 0.0071(12)
C8 0.0303(14) 0.0376(15) 0.0357(15) 0.0077(12) -0.0003(11) 0.0155(12)
C18 0.0378(15) 0.0300(14) 0.0323(14) 0.0044(12) 0.0086(12) 0.0120(12)
C29 0.0343(14) 0.0365(15) 0.0317(14) 0.0075(12) 0.0051(12) 0.0117(12)
C11 0.0368(15) 0.0315(15) 0.0445(17) 0.0044(13) 0.0053(13) 0.0123(12)
C13 0.0441(17) 0.0424(17) 0.0517(18) 0.0263(15) 0.0183(14) 0.0229(14)
C12 0.0424(17) 0.0297(15) 0.060(2) 0.0141(14) 0.0154(15) 0.0150(13)
B 0.0309(16) 0.0358(17) 0.0332(17) 0.0027(14) 0.0043(13) 0.0141(14)
F1 0.0565(11) 0.0489(10) 0.0544(10) 0.0090(8) -0.0013(8) 0.0322(9)
F2 0.0678(12) 0.0666(12) 0.0483(11) -0.0109(9) -0.0123(9) 0.0361(10)
F3 0.1123(18) 0.131(2) 0.0498(12) 0.0248(12) 0.0314(12) 0.0984(17)
F4 0.0470(12) 0.1129(19) 0.126(2) 0.0822(17) -0.0097(12) -0.0076(12)
OW 0.102(2) 0.0771(18) 0.0520(15) 0.0254(13) 0.0337(15) 0.0528(16)

loop_
_atom_type_symbol
_atom_type_description
_atom_type_scat_dispersion_real
_atom_type_scat_dispersion_imag
_atom_type_scat_source
C C 0.0181 0.0091 'International Tables Vol C Tables 4.2.6.8 and 6.1.1.4'
H H 0 0 'International Tables Vol C Tables 4.2.6.8 and 6.1.1.4'
N N 0.0311 0.018 'International Tables Vol C Tables 4.2.6.8 and 6.1.1.4'
O O 0.0492 0.0322 'International Tables Vol C Tables 4.2.6.8 and 6.1.1.4'
F F 0.0727 0.0534 'International Tables Vol C Tables 4.2.6.8 and 6.1.1.4'
Co Co -2.3653 3.6143 'International Tables Vol C Tables 4.2.6.8 and 6.1.1.4'
B B 0.009 0.0039 'International Tables Vol C Tables 4.2.6.8 and 6.1.1.4'

loop_
_exptl_crystal_face_index_h
_exptl_crystal_face_index_k
_exptl_crystal_face_index_l
_exptl_crystal_face_perp_dist
-1 1 0 0.0461
1 -1 0 0.0435
0 1 0 0.0603
0 -1 0 0.0545
0 0 1 0.0625
0 0 -1 0.0905
0 -1 1 0.0847
0 1 -1 0.1017

loop_
_geom_angle_atom_site_label_1
_geom_angle_atom_site_label_2
_geom_angle_atom_site_label_3
_geom_angle
O2 Co O1 99.54(7)
O2 Co N1 90.65(8)
O1 Co N1 91.11(8)
O2 Co N2 92.97(8)
O1 Co N2 88.72(8)
N1 Co N2 176.35(9)
O2 Co N4 173.38(8)
O1 Co N4 86.73(8)
N1 Co N4 91.37(8)
N2 Co N4 84.98(9)
O2 Co N3 86.66(8)
O1 Co N3 173.11(8)
N1 Co N3 85.76(8)
N2 Co N3 94.00(8)
N4 Co N3 87.20(9)
C15 O1 Co 121.34(15)
C25 O2 Co 125.88(15)
C10 N2 C14 119.6(2)
C10 N2 Co 113.95(17)
C14 N2 Co 125.83(18)
C1 N1 C5 119.7(2)
C1 N1 Co 125.44(17)
C5 N1 Co 114.79(17)
C9 N4 C8 114.6(2)
C9 N4 Co 109.04(15)
C8 N4 Co 108.99(15)
C7 N3 C6 114.4(2)
C7 N3 Co 107.96(15)
C6 N3 Co 108.84(15)
O4 C23 C24 121.8(2)
O4 C23 C22 120.2(2)
C24 C23 C22 117.9(2)
C17 C22 C21 120.1(2)
C17 C22 C23 119.9(2)
C21 C22 C23 120.0(2)
O1 C15 C24 125.3(2)
O1 C15 C16 115.1(2)
C24 C15 C16 119.6(2)
N3 C6 C5 110.8(2)
C25 C26 C27 121.6(2)
C25 C26 C24 124.4(2)
C27 C26 C24 113.9(2)
O2 C25 C26 125.9(2)
O2 C25 C34 114.0(2)
C26 C25 C34 119.9(2)
O6 C27 C26 121.2(2)
O6 C27 C28 120.0(2)
C26 C27 C28 118.9(2)
N2 C10 C11 121.6(2)
N2 C10 C9 115.6(2)
C11 C10 C9 122.7(2)
C29 C28 C33 120.0(2)
C29 C28 C27 119.7(2)
C33 C28 C27 120.3(2)
N2 C14 C13 120.9(3)
N1 C1 C2 121.5(2)
C19 C20 C21 120.4(2)
O3 C16 C17 120.7(2)
O3 C16 C15 120.4(2)
C17 C16 C15 118.8(2)
C32 C33 C28 119.7(2)
C32 C33 C34 120.6(2)
C28 C33 C34 119.7(2)
C31 C32 C33 119.9(2)
N1 C5 C4 121.0(2)
N1 C5 C6 114.7(2)
C4 C5 C6 124.2(2)
C22 C17 C18 119.9(2)
C22 C17 C16 119.8(2)
C18 C17 C16 120.2(2)
N3 C7 C8 107.9(2)
O5 C34 C33 122.0(2)
O5 C34 C25 119.2(2)
C33 C34 C25 118.9(2)
C3 C4 C5 119.2(2)
C29 C30 C31 120.4(3)
C10 C9 N4 110.8(2)
C15 C24 C23 120.7(2)
C15 C24 C26 123.7(2)
C23 C24 C26 115.6(2)
C32 C31 C30 120.2(2)
C4 C3 C2 119.2(3)
C20 C19 C18 120.6(2)
C20 C21 C22 119.4(3)
C1 C2 C3 119.3(2)
N4 C8 C7 107.9(2)
C19 C18 C17 119.5(3)
C30 C29 C28 119.8(3)
C12 C11 C10 119.0(3)
C12 C13 C14 119.7(3)
C13 C12 C11 119.1(3)
F4 B F3 109.3(3)
F4 B F2 109.4(3)
F3 B F2 108.3(2)
F4 B F1 109.3(2)
F3 B F1 109.5(2)
F2 B F1 111.0(2)

loop_
_geom_bond_atom_site_label_1
_geom_bond_atom_site_label_2
_geom_bond_distance
Co O2 1.8966(17)
Co O1 1.9189(16)
Co N1 1.921(2)
Co N2 1.931(2)
Co N4 1.947(2)
Co N3 1.952(2)
O1 C15 1.312(3)
O2 C25 1.309(3)
O4 C23 1.224(3)
O3 C16 1.228(3)
O6 C27 1.230(3)
N2 C10 1.347(3)
N2 C14 1.348(3)
N1 C1 1.346(3)
N1 C5 1.348(3)
O5 C34 1.227(3)
N4 C9 1.490(3)
N4 C8 1.498(3)
N3 C7 1.489(3)
N3 C6 1.490(3)
C23 C24 1.469(3)
C23 C22 1.492(3)
C22 C17 1.393(4)
C22 C21 1.395(4)
C15 C24 1.364(3)
C15 C16 1.502(3)
C6 C5 1.493(4)
C26 C25 1.361(3)
C26 C27 1.465(3)
C26 C24 1.477(3)
C25 C34 1.503(3)
C27 C28 1.491(4)
C10 C11 1.384(4)
C10 C9 1.489(4)
C28 C29 1.388(4)
C28 C33 1.398(4)
C14 C13 1.386(4)
C1 C2 1.372(4)
C20 C19 1.380(4)
C20 C21 1.389(4)
C16 C17 1.485(3)
C33 C32 1.397(4)
C33 C34 1.481(4)
C32 C31 1.381(4)
C5 C4 1.385(4)
C17 C18 1.395(3)
C7 C8 1.500(4)
C4 C3 1.380(4)
C30 C29 1.386(4)
C30 C31 1.386(4)
C3 C2 1.387(4)
C19 C18 1.384(4)
C11 C12 1.384(4)
C13 C12 1.381(4)
B F4 1.353(4)
B F3 1.355(3)
B F2 1.371(3)
B F1 1.385(3)

loop_
_geom_hbond_atom_site_label_D
_geom_hbond_atom_site_label_H
_geom_hbond_atom_site_label_A
_geom_hbond_distance_DH
_geom_hbond_distance_HA
_geom_hbond_distance_DA
_geom_hbond_angle_DHA
_geom_hbond_site_symmetry_A
OW H1W O4 0.941(14) 2.25(3) 2.969(3) 133(3) .
N4 HN4 O3 0.93 2.03 2.886(3) 151.7 2_666
N3 HN3 OW 0.93 1.98 2.857(3) 156.4 2_665
